data_7033880
loop_
_publ_author_name
'Wang, Xin-Ming'
'Wang, Ping'
'Fan, Rui-Qing'
'Xu, Meng-Ying'
'Qiang, Liang-Sheng'
'Wei, Li-Guo'
'Yang, Yu-Lin'
'Wang, Yu-Lei'

_publ_section_title
;
 Solvatochromic and application in dye-sensitized solar cells of
 sandwich-like Cd(ii) complexes: supramolecular architectures based on
 N(1),N(3)-bis[(6-methoxypyridin-2-yl)methylene]benzene-1,3-diamine.
;
_journal_issue 11
_journal_name_full 'Dalton transactions (Cambridge, England : 2003)'
_journal_page_first 5179
_journal_page_last 5190
_journal_paper_doi 10.1039/c4dt03856h
_journal_volume 44
_journal_year 2015
_chemical_formula_sum 'C40 H40 Cd2 N12 O18'
_chemical_formula_weight 1201.66
_chemical_name_systematic
; 
 ? 
;
_space_group_IT_number 2
_symmetry_cell_setting triclinic
_symmetry_space_group_name_Hall '-P 1'
_symmetry_space_group_name_H-M 'P -1'
_atom_sites_solution_hydrogens geom
_atom_sites_solution_primary direct
_atom_sites_solution_secondary difmap
_audit_creation_method SHELXL-97
_audit_update_record
;
2014-11-06 deposited with the CCDC.
2015-02-03 downloaded from the CCDC.
;
_cell_angle_alpha 90.55(3)
_cell_angle_beta 100.25(3)
_cell_angle_gamma 108.59(3)
_cell_formula_units_Z 1
_cell_length_a 8.8510(18)
_cell_length_b 11.372(2)
_cell_length_c 12.324(3)
_cell_measurement_reflns_used 11392
_cell_measurement_temperature 293(2)
_cell_measurement_theta_max 27.48
_cell_measurement_theta_min 3.25
_cell_volume 1154.0(5)
_computing_cell_refinement 'Bruker SMART'
_computing_data_collection 'Bruker SMART'
_computing_data_reduction 'Bruker SAINT'
_computing_molecular_graphics SHELXP-97
_computing_publication_material SHELXTL
_computing_structure_refinement 'SHELXL-97 (Sheldrick, 1997)'
_computing_structure_solution 'SHELXS-97 (Sheldrick, 1997)'
_diffrn_ambient_temperature 293(2)
_diffrn_measured_fraction_theta_full 0.990
_diffrn_measured_fraction_theta_max 0.990
_diffrn_measurement_device_type 'Bruker Smart APEX CCD area detector'
_diffrn_measurement_method 'phi and omega scans'
_diffrn_radiation_monochromator graphite
_diffrn_radiation_source 'fine-focus sealed tube'
_diffrn_radiation_type MoK\a
_diffrn_radiation_wavelength 0.71073
_diffrn_reflns_av_R_equivalents 0.0285
_diffrn_reflns_av_sigmaI/netI 0.0375
_diffrn_reflns_limit_h_max 11
_diffrn_reflns_limit_h_min -11
_diffrn_reflns_limit_k_max 14
_diffrn_reflns_limit_k_min -14
_diffrn_reflns_limit_l_max 15
_diffrn_reflns_limit_l_min -16
_diffrn_reflns_number 11392
_diffrn_reflns_theta_full 27.48
_diffrn_reflns_theta_max 27.48
_diffrn_reflns_theta_min 3.25
_diffrn_standards_decay_% 0
_diffrn_standards_interval_count 0
_diffrn_standards_interval_time 0
_diffrn_standards_number 0
_exptl_absorpt_coefficient_mu 1.011
_exptl_absorpt_correction_T_max 0.8158
_exptl_absorpt_correction_T_min 0.7244
_exptl_absorpt_correction_type multi-scan
_exptl_absorpt_process_details SADABS
_exptl_crystal_colour colorless
_exptl_crystal_density_diffrn 1.729
_exptl_crystal_density_method 'not measured'
_exptl_crystal_description block
_exptl_crystal_F_000 604
_exptl_crystal_size_max 0.34
_exptl_crystal_size_mid 0.25
_exptl_crystal_size_min 0.21
_refine_diff_density_max 6.412
_refine_diff_density_min -6.047
_refine_diff_density_rms 0.203
_refine_ls_extinction_method none
_refine_ls_goodness_of_fit_ref 1.086
_refine_ls_hydrogen_treatment mixed
_refine_ls_matrix_type full
_refine_ls_number_parameters 325
_refine_ls_number_reflns 5242
_refine_ls_number_restraints 0
_refine_ls_restrained_S_all 1.086
_refine_ls_R_factor_all 0.1002
_refine_ls_R_factor_gt 0.0884
_refine_ls_shift/su_max 0.000
_refine_ls_shift/su_mean 0.000
_refine_ls_structure_factor_coef Fsqd
_refine_ls_weighting_details 'calc w=1/[\s^2^(Fo^2^)+(0.0679P)^2^+16.1444P] where P=(Fo^2^+2Fc^2^)/3'
_refine_ls_weighting_scheme calc
_refine_ls_wR_factor_gt 0.2108
_refine_ls_wR_factor_ref 0.2210
_reflns_number_gt 4596
_reflns_number_total 5242
_reflns_threshold_expression >2sigma(I)
_cod_data_source_file c4dt03856h2.cif
_cod_data_source_block m
_cod_depositor_comments
;
The following automatic conversions were performed:

'_symmetry_cell_setting' value 'Triclinic' changed to 'triclinic'
according to
/usr/data/users/saulius/crontab/automatic-downloads/rss-feeds/RSC/lib/dictionaries/cif_core.dic
dictionary named 'cif_core.dic' version 2.4.2 from 2011-04-26.

Automatic conversion script
Id: cif_fix_values 3008 2015-01-20 13:52:24Z robertas 

 Adding full bibliography for 7033879--7033881.cif.
;
_cod_original_cell_volume 1154.0(4)
_cod_original_sg_symbol_H-M 'P-1   '
_cod_database_code 7033880

loop_
_symmetry_equiv_pos_as_xyz
'x, y, z'
'-x, -y, -z'

loop_
_atom_site_label
_atom_site_type_symbol
_atom_site_fract_x
_atom_site_fract_y
_atom_site_fract_z
_atom_site_U_iso_or_equiv
_atom_site_adp_type
_atom_site_occupancy
_atom_site_symmetry_multiplicity
_atom_site_calc_flag
_atom_site_refinement_flags
Cd1 Cd 0.51016(7) 0.21388(5) 0.25652(5) 0.0364(2) Uani 1 1 d .
O1 O 0.6601(9) 0.4511(6) 0.1278(6) 0.0574(17) Uani 1 1 d .
O2 O 0.8457(8) -0.2694(6) 0.8399(7) 0.0562(18) Uani 1 1 d .
O3 O 0.7817(8) 0.3009(6) 0.3554(6) 0.0555(17) Uani 1 1 d .
H3C H 0.7960 0.2575 0.4209 0.083 Uiso 1 1 d R
H3D H 0.8034 0.3872 0.3757 0.083 Uiso 1 1 d R
O4 O 0.6379(9) 0.1648(8) 0.1267(5) 0.0552(18) Uani 1 1 d .
O5 O 0.6133(15) 0.1681(11) -0.0479(7) 0.098(3) Uani 1 1 d .
O6 O 0.4314(9) 0.2024(8) 0.0350(6) 0.064(2) Uani 1 1 d .
O7 O 0.1054(11) 0.7275(10) 0.4274(8) 0.091(3) Uani 1 1 d .
O8 O -0.1055(13) 0.5753(10) 0.4248(11) 0.108(4) Uani 1 1 d .
O9 O 0.017(2) 0.6038(18) 0.2903(11) 0.176(8) Uani 1 1 d .
N1 N 0.4099(9) 0.2664(6) 0.4175(5) 0.0359(14) Uani 1 1 d .
N2 N 0.5175(9) 0.4242(6) 0.2638(7) 0.0474(19) Uani 1 1 d .
N3 N 0.5395(8) -0.0061(6) 0.6937(5) 0.0320(13) Uani 1 1 d .
N4 N 0.7753(8) -0.1016(6) 0.7935(6) 0.0367(14) Uani 1 1 d .
N5 N 0.5597(10) 0.1762(8) 0.0354(6) 0.0476(18) Uani 1 1 d .
N6 N 0.0023(13) 0.6327(10) 0.3813(10) 0.070(3) Uani 1 1 d .
C1 C 0.4709(10) 0.1311(7) 0.5526(7) 0.0356(16) Uani 1 1 d .
H1A H 0.5743 0.1522 0.5360 0.043 Uiso 1 1 calc R
C2 C 0.3584(10) 0.1828(7) 0.4987(6) 0.0346(16) Uani 1 1 d .
C3 C 0.2031(11) 0.1520(9) 0.5238(7) 0.047(2) Uani 1 1 d .
H3B H 0.1278 0.1865 0.4873 0.056 Uiso 1 1 calc R
C4 C 0.1639(11) 0.0704(10) 0.6027(8) 0.051(2) Uani 1 1 d .
H4A H 0.0615 0.0512 0.6209 0.061 Uiso 1 1 calc R
C5 C 0.2732(10) 0.0152(9) 0.6569(7) 0.0443(19) Uani 1 1 d .
H5A H 0.2433 -0.0422 0.7089 0.053 Uiso 1 1 calc R
C6 C 0.4267(10) 0.0471(7) 0.6322(6) 0.0342(16) Uani 1 1 d .
C7 C 0.3704(12) 0.3659(9) 0.4090(7) 0.046(2) Uani 1 1 d .
H7A H 0.3077 0.3840 0.4557 0.055 Uiso 1 1 calc R
C8 C 0.4255(13) 0.4496(8) 0.3250(7) 0.045(2) Uani 1 1 d .
C9 C 0.3978(17) 0.5657(10) 0.3212(8) 0.066(3) Uani 1 1 d .
H9A H 0.3380 0.5885 0.3675 0.079 Uiso 1 1 calc R
C10 C 0.4676(18) 0.6453(11) 0.2419(9) 0.076(4) Uani 1 1 d .
H10A H 0.4520 0.7222 0.2354 0.091 Uiso 1 1 calc R
C11 C 0.5590(17) 0.6107(10) 0.1736(9) 0.070(4) Uani 1 1 d .
H11A H 0.6043 0.6636 0.1223 0.084 Uiso 1 1 calc R
C12 C 0.5801(13) 0.4979(9) 0.1842(8) 0.053(2) Uani 1 1 d .
C13 C 0.7537(15) 0.5289(12) 0.0570(10) 0.077(4) Uani 1 1 d .
H13A H 0.8047 0.4822 0.0195 0.115 Uiso 1 1 calc R
H13B H 0.8354 0.5984 0.1002 0.115 Uiso 1 1 calc R
H13C H 0.6839 0.5586 0.0035 0.115 Uiso 1 1 calc R
C14 C 0.6816(10) 0.0654(8) 0.7272(7) 0.0390(17) Uani 1 1 d .
H14A H 0.7055 0.1496 0.7158 0.047 Uiso 1 1 calc R
C15 C 0.8114(10) 0.0211(8) 0.7836(7) 0.0369(17) Uani 1 1 d .
C16 C 0.9647(11) 0.1054(9) 0.8247(8) 0.048(2) Uani 1 1 d .
H16A H 0.9855 0.1904 0.8193 0.057 Uiso 1 1 calc R
C17 C 1.0852(11) 0.0594(10) 0.8739(8) 0.052(2) Uani 1 1 d .
H17A H 1.1889 0.1140 0.9016 0.063 Uiso 1 1 calc R
C18 C 1.0533(11) -0.0658(10) 0.8822(8) 0.048(2) Uani 1 1 d .
H18A H 1.1338 -0.0978 0.9143 0.058 Uiso 1 1 calc R
C19 C 0.8939(10) -0.1443(8) 0.8402(7) 0.0401(18) Uani 1 1 d .
C20 C 0.9692(13) -0.3278(11) 0.8622(13) 0.073(4) Uani 1 1 d .
H20A H 0.9190 -0.4161 0.8623 0.110 Uiso 1 1 calc R
H20B H 1.0368 -0.2960 0.9331 0.110 Uiso 1 1 calc R
H20C H 1.0344 -0.3101 0.8061 0.110 Uiso 1 1 calc R

loop_
_atom_site_aniso_label
_atom_site_aniso_U_11
_atom_site_aniso_U_22
_atom_site_aniso_U_33
_atom_site_aniso_U_23
_atom_site_aniso_U_13
_atom_site_aniso_U_12
Cd1 0.0347(3) 0.0311(3) 0.0434(4) 0.0071(2) 0.0086(2) 0.0100(2)
O1 0.066(4) 0.043(4) 0.059(4) 0.010(3) 0.018(4) 0.008(3)
O2 0.037(3) 0.048(4) 0.087(5) 0.021(4) 0.011(3) 0.019(3)
O3 0.051(4) 0.050(4) 0.052(4) -0.006(3) -0.007(3) 0.007(3)
O4 0.059(4) 0.092(5) 0.027(3) 0.013(3) 0.008(3) 0.041(4)
O5 0.151(10) 0.128(9) 0.050(5) 0.016(5) 0.047(6) 0.077(8)
O6 0.046(4) 0.080(5) 0.065(5) 0.011(4) 0.002(3) 0.023(4)
O7 0.068(5) 0.102(7) 0.077(6) 0.020(5) 0.007(5) -0.003(5)
O8 0.076(7) 0.073(6) 0.163(12) 0.015(7) 0.020(7) 0.009(5)
O9 0.240(19) 0.25(2) 0.071(8) -0.047(10) -0.008(9) 0.155(17)
N1 0.053(4) 0.042(4) 0.019(3) 0.008(3) 0.010(3) 0.023(3)
N2 0.052(4) 0.014(3) 0.056(4) -0.004(3) -0.013(4) -0.005(3)
N3 0.038(3) 0.026(3) 0.032(3) -0.001(2) 0.006(3) 0.011(3)
N4 0.033(3) 0.039(4) 0.037(3) 0.002(3) 0.005(3) 0.010(3)
N5 0.053(4) 0.052(4) 0.038(4) 0.009(3) 0.007(3) 0.017(4)
N6 0.054(6) 0.063(6) 0.083(7) -0.008(5) -0.009(5) 0.016(5)
C1 0.032(4) 0.031(4) 0.043(4) -0.003(3) 0.007(3) 0.011(3)
C2 0.041(4) 0.039(4) 0.028(4) -0.001(3) 0.010(3) 0.018(3)
C3 0.043(5) 0.060(6) 0.042(5) 0.007(4) 0.006(4) 0.025(4)
C4 0.039(4) 0.073(6) 0.047(5) 0.013(5) 0.013(4) 0.022(4)
C5 0.037(4) 0.052(5) 0.043(5) 0.010(4) 0.010(4) 0.013(4)
C6 0.040(4) 0.037(4) 0.029(4) -0.006(3) 0.004(3) 0.018(3)
C7 0.060(6) 0.054(5) 0.032(4) 0.007(4) 0.005(4) 0.032(5)
C8 0.071(6) 0.040(4) 0.026(4) -0.004(3) -0.003(4) 0.027(4)
C9 0.108(9) 0.053(6) 0.040(5) 0.003(4) -0.002(5) 0.040(6)
C10 0.125(11) 0.050(6) 0.044(6) 0.000(5) -0.012(6) 0.033(7)
C11 0.114(10) 0.043(5) 0.039(5) 0.015(4) -0.001(6) 0.012(6)
C12 0.059(6) 0.042(5) 0.043(5) 0.013(4) -0.004(4) 0.002(4)
C13 0.071(7) 0.074(8) 0.059(7) 0.021(6) 0.001(6) -0.007(6)
C14 0.041(4) 0.037(4) 0.041(4) 0.001(3) 0.012(3) 0.013(3)
C15 0.033(4) 0.041(4) 0.034(4) 0.000(3) 0.005(3) 0.010(3)
C16 0.043(5) 0.049(5) 0.043(5) -0.002(4) 0.003(4) 0.006(4)
C17 0.033(4) 0.069(6) 0.041(5) -0.001(4) 0.000(4) 0.003(4)
C18 0.036(4) 0.066(6) 0.045(5) 0.013(4) 0.008(4) 0.019(4)
C19 0.036(4) 0.045(5) 0.043(4) 0.010(4) 0.011(3) 0.015(4)
C20 0.050(6) 0.065(7) 0.122(11) 0.030(7) 0.032(7) 0.034(5)

loop_
_atom_type_symbol
_atom_type_description
_atom_type_scat_dispersion_real
_atom_type_scat_dispersion_imag
_atom_type_scat_source
C C 0.0033 0.0016 'International Tables Vol C Tables 4.2.6.8 and 6.1.1.4'
H H 0.0000 0.0000 'International Tables Vol C Tables 4.2.6.8 and 6.1.1.4'
Cd Cd -0.8075 1.2024 'International Tables Vol C Tables 4.2.6.8 and 6.1.1.4'
N N 0.0061 0.0033 'International Tables Vol C Tables 4.2.6.8 and 6.1.1.4'
O O 0.0106 0.0060 'International Tables Vol C Tables 4.2.6.8 and 6.1.1.4'

loop_
_geom_angle_atom_site_label_1
_geom_angle_atom_site_label_2
_geom_angle_atom_site_label_3
_geom_angle
_geom_angle_site_symmetry_1
_geom_angle_site_symmetry_3
O4 Cd1 N3 86.5(2) . 2_656
O4 Cd1 N2 114.3(3) . .
N3 Cd1 N2 159.1(3) 2_656 .
O4 Cd1 O3 82.1(3) . .
N3 Cd1 O3 98.6(2) 2_656 .
N2 Cd1 O3 82.9(3) . .
O4 Cd1 N4 108.9(3) . 2_656
N3 Cd1 N4 70.6(2) 2_656 2_656
N2 Cd1 N4 102.8(3) . 2_656
O3 Cd1 N4 163.6(2) . 2_656
O4 Cd1 N1 171.0(2) . .
N3 Cd1 N1 90.9(2) 2_656 .
N2 Cd1 N1 68.2(3) . .
O3 Cd1 N1 89.8(2) . .
N4 Cd1 N1 78.3(2) 2_656 .
O4 Cd1 O6 50.2(2) . .
N3 Cd1 O6 106.4(2) 2_656 .
N2 Cd1 O6 89.7(3) . .
O3 Cd1 O6 122.8(2) . .
N4 Cd1 O6 73.0(2) 2_656 .
N1 Cd1 O6 138.6(2) . .
C12 O1 C13 118.3(9) . .
C19 O2 C20 117.9(8) . .
Cd1 O3 H3C 109.5 . .
Cd1 O3 H3D 109.5 . .
H3C O3 H3D 109.5 . .
N5 O4 Cd1 106.4(5) . .
N5 O6 Cd1 86.0(5) . .
C7 N1 C2 120.2(7) . .
C7 N1 Cd1 113.3(5) . .
C2 N1 Cd1 124.5(5) . .
C8 N2 C12 124.3(8) . .
C8 N2 Cd1 115.2(6) . .
C12 N2 Cd1 118.2(7) . .
C14 N3 C6 116.9(7) . .
C14 N3 Cd1 115.1(6) . 2_656
C6 N3 Cd1 128.0(5) . 2_656
C19 N4 C15 118.2(7) . .
C19 N4 Cd1 128.0(6) . 2_656
C15 N4 Cd1 113.3(5) . 2_656
O5 N5 O4 119.4(9) . .
O5 N5 O6 123.3(9) . .
O4 N5 O6 117.2(8) . .
O8 N6 O9 123.5(15) . .
O8 N6 O7 120.8(13) . .
O9 N6 O7 115.7(15) . .
C2 C1 C6 119.0(7) . .
C2 C1 H1A 120.5 . .
C6 C1 H1A 120.5 . .
C1 C2 C3 120.8(8) . .
C1 C2 N1 116.3(7) . .
C3 C2 N1 122.9(7) . .
C4 C3 C2 118.9(8) . .
C4 C3 H3B 120.5 . .
C2 C3 H3B 120.5 . .
C3 C4 C5 121.7(9) . .
C3 C4 H4A 119.2 . .
C5 C4 H4A 119.2 . .
C6 C5 C4 118.9(8) . .
C6 C5 H5A 120.5 . .
C4 C5 H5A 120.5 . .
C5 C6 C1 120.7(8) . .
C5 C6 N3 117.7(7) . .
C1 C6 N3 121.6(7) . .
N1 C7 C8 118.8(8) . .
N1 C7 H7A 120.6 . .
C8 C7 H7A 120.6 . .
N2 C8 C9 120.3(9) . .
N2 C8 C7 119.2(8) . .
C9 C8 C7 119.9(9) . .
C8 C9 C10 115.7(11) . .
C8 C9 H9A 122.2 . .
C10 C9 H9A 122.2 . .
C11 C10 C9 121.7(10) . .
C11 C10 H10A 119.2 . .
C9 C10 H10A 119.2 . .
C12 C11 C10 118.2(10) . .
C12 C11 H11A 120.9 . .
C10 C11 H11A 120.9 . .
O1 C12 C11 126.4(10) . .
O1 C12 N2 114.1(9) . .
C11 C12 N2 119.5(11) . .
O1 C13 H13A 109.5 . .
O1 C13 H13B 109.5 . .
H13A C13 H13B 109.5 . .
O1 C13 H13C 109.5 . .
H13A C13 H13C 109.5 . .
H13B C13 H13C 109.5 . .
N3 C14 C15 122.4(8) . .
N3 C14 H14A 118.8 . .
C15 C14 H14A 118.8 . .
N4 C15 C16 122.6(8) . .
N4 C15 C14 117.4(7) . .
C16 C15 C14 120.0(8) . .
C17 C16 C15 118.2(9) . .
C17 C16 H16A 120.9 . .
C15 C16 H16A 120.9 . .
C18 C17 C16 120.6(9) . .
C18 C17 H17A 119.7 . .
C16 C17 H17A 119.7 . .
C17 C18 C19 117.4(8) . .
C17 C18 H18A 121.3 . .
C19 C18 H18A 121.3 . .
N4 C19 O2 112.9(7) . .
N4 C19 C18 122.9(8) . .
O2 C19 C18 124.1(8) . .
O2 C20 H20A 109.5 . .
O2 C20 H20B 109.5 . .
H20A C20 H20B 109.5 . .
O2 C20 H20C 109.5 . .
H20A C20 H20C 109.5 . .
H20B C20 H20C 109.5 . .

loop_
_geom_bond_atom_site_label_1
_geom_bond_atom_site_label_2
_geom_bond_distance
_geom_bond_site_symmetry_2
Cd1 O4 2.276(6) .
Cd1 N3 2.370(6) 2_656
Cd1 N2 2.372(7) .
Cd1 O3 2.379(6) .
Cd1 N4 2.401(7) 2_656
Cd1 N1 2.453(6) .
Cd1 O6 2.685(8) .
O1 C12 1.295(13) .
O1 C13 1.427(13) .
O2 C19 1.349(11) .
O2 C20 1.439(11) .
O3 H3C 0.9600 .
O3 H3D 0.9600 .
O4 N5 1.244(9) .
O5 N5 1.218(11) .
O6 N5 1.262(10) .
O7 N6 1.222(13) .
O8 N6 1.190(15) .
O9 N6 1.206(15) .
N1 C7 1.287(11) .
N1 C2 1.420(10) .
N2 C8 1.296(13) .
N2 C12 1.372(12) .
N3 C14 1.252(10) .
N3 C6 1.436(10) .
N3 Cd1 2.370(6) 2_656
N4 C19 1.336(10) .
N4 C15 1.341(11) .
N4 Cd1 2.401(7) 2_656
C1 C2 1.387(11) .
C1 C6 1.395(11) .
C1 H1A 0.9300 .
C2 C3 1.398(12) .
C3 C4 1.363(13) .
C3 H3B 0.9300 .
C4 C5 1.394(13) .
C4 H4A 0.9300 .
C5 C6 1.380(11) .
C5 H5A 0.9300 .
C7 C8 1.455(13) .
C7 H7A 0.9300 .
C8 C9 1.418(13) .
C9 C10 1.425(17) .
C9 H9A 0.9300 .
C10 C11 1.399(19) .
C10 H10A 0.9300 .
C11 C12 1.359(15) .
C11 H11A 0.9300 .
C13 H13A 0.9600 .
C13 H13B 0.9600 .
C13 H13C 0.9600 .
C14 C15 1.466(11) .
C14 H14A 0.9300 .
C15 C16 1.390(12) .
C16 C17 1.383(14) .
C16 H16A 0.9300 .
C17 C18 1.369(15) .
C17 H17A 0.9300 .
C18 C19 1.408(12) .
C18 H18A 0.9300 .
C20 H20A 0.9600 .
C20 H20B 0.9600 .
C20 H20C 0.9600 .
